data_2104064
loop_
_publ_author_name
'van Mechelen, Jan B.'
'Peschar, Rene'
'Schenk, Henk'

_publ_section_title
;
 Structures of mono-unsaturated triacylglycerols. III. The \b-2
 polymorphs of <i>trans</i>-mono-unsaturated triacylglycerols and
 related fully saturated triacylglycerols
;
_journal_coeditor_code DR5018
_journal_issue 2
_journal_name_full 'Acta Crystallographica Section B'
_journal_page_first 240
_journal_page_last 248
_journal_paper_doi 10.1107/S0108768108004813
_journal_volume 64
_journal_year 2008
_chemical_formula_moiety 'C47 H90 O6'
_chemical_formula_structural 'C47 H90 O6'
_chemical_formula_sum 'C47 H90 O6'
_chemical_formula_weight 751.23
_chemical_melting_point 327
_chemical_name_common '\b-2 MMP'
_chemical_name_systematic 1,2-dimeristoyl-3-palmitoylglycerol
_space_group_IT_number 2
_symmetry_cell_setting triclinic
_symmetry_space_group_name_Hall '-P 1'
_symmetry_space_group_name_H-M 'P -1'
_audit_creation_method 'from EXP file using GSAS2CIF'
_cell_angle_alpha 92.323(5)
_cell_angle_beta 89.791(5)
_cell_angle_gamma 100.448(3)
_cell_formula_units_Z 2
_cell_length_a 5.45706(15)
_cell_length_b 12.1401(5)
_cell_length_c 37.369(2)
_cell_measurement_temperature 295
_cell_volume 2432.60(18)
_computing_structure_refinement GSAS
_diffrn_ambient_temperature 295
_diffrn_radiation_type synchrotron
_diffrn_radiation_wavelength 0.79948
_exptl_absorpt_correction_T_max 1.00000
_exptl_absorpt_correction_T_min 1.00000
_exptl_absorpt_process_details
;   GSAS Absorption/surface roughness correction: function number 0
 No correction is applied.
;
_exptl_crystal_colour white
_exptl_crystal_density_diffrn 1.03
_exptl_crystal_description powder
_refine_ls_extinction_method none
_refine_ls_goodness_of_fit_all 3.82
_refine_ls_hydrogen_treatment constr
_refine_ls_matrix_type full
_refine_ls_number_parameters 467
_refine_ls_number_restraints 474
_refine_ls_shift/su_max 0.34
_refine_ls_shift/su_mean 0.01
_reflns_number_total 2663
_cod_data_source_file dr5018.cif
_cod_data_source_block PMM-B2-TRANS2
_cod_depositor_comments
;
The following automatic conversions were performed:
'_geom_bond_publ_flag' value 'N' changed to 'n' according to
'/home/saulius/struct/CIF-dictionaries/cif_core.dic' dictionary named
'cif_core.dic' version 2.4.1 from 2010-06-29 (284
times).

'_geom_angle_publ_flag' value 'N' changed to 'n' according to
'/home/saulius/struct/CIF-dictionaries/cif_core.dic' dictionary named
'cif_core.dic' version 2.4.1 from 2010-06-29 (276 times).

Automatic conversion script
Id: cif_fix_enum 1527 2010-12-29 10:47:43Z saulius 

The following automatic conversions were performed:

'_geom_bond_publ_flag' value 'N' changed to 'n' according to
/home/saulius/struct/CIF-dictionaries/cif_core.dic dictionary named
'cif_core.dic' version 2.4.1 from 2010-06-29 (284
times).

'_geom_angle_publ_flag' value 'N' changed to 'n' according
to /home/saulius/struct/CIF-dictionaries/cif_core.dic dictionary
named 'cif_core.dic' version 2.4.1 from 2010-06-29 (276 times).

Automatic conversion script
Id: cif_fix_values 1715 2011-07-08 13:25:40Z adriana 
;
_cod_original_cell_volume 2432.58(19)
_cod_database_code 2104064

loop_
_symmetry_equiv_pos_site_id
_symmetry_equiv_pos_as_xyz
1 +x,+y,+z
-1 -x,-y,-z

loop_
_atom_site_type_symbol
_atom_site_label
_atom_site_fract_x
_atom_site_fract_y
_atom_site_fract_z
_atom_site_U_iso_or_equiv
_atom_site_thermal_displace_type
_atom_site_occupancy
O O1a 1.0030(5) 0.1288(3) 0.45003(6) 0.0253 Uiso 1.0
C C1a 0.9145(3) 0.0620(2) 0.42226(5) 0.0253 Uiso 1.0
C C2a 1.1212(4) 0.01735(19) 0.40330(5) 0.0253 Uiso 1.0
O O2a 0.6968(4) 0.0311(5) 0.41605(12) 0.0253 Uiso 1.0
C C3a 1.0242(4) -0.0504(2) 0.36943(5) 0.0253 Uiso 1.0
C C4a 1.2295(4) -0.04344(19) 0.34138(5) 0.0253 Uiso 1.0
C C5a 1.1440(4) -0.12324(19) 0.30950(5) 0.0253 Uiso 1.0
C C6a 1.3540(4) -0.1233(2) 0.28253(5) 0.0253 Uiso 1.0
C C7a 1.2603(4) -0.1999(2) 0.25028(5) 0.0253 Uiso 1.0
C C8a 1.4713(4) -0.2111(2) 0.22443(5) 0.0253 Uiso 1.0
C C9a 1.3657(4) -0.2793(2) 0.19115(5) 0.0253 Uiso 1.0
C C10a 1.5719(4) -0.2954(2) 0.16504(5) 0.0253 Uiso 1.0
C C11a 1.4613(4) -0.3730(2) 0.13389(5) 0.0253 Uiso 1.0
C C12a 1.6579(4) -0.38356(19) 0.10566(5) 0.0253 Uiso 1.0
C C13a 1.5440(4) -0.4647(2) 0.07553(5) 0.0253 Uiso 1.0
C C14a 1.7366(4) -0.4745(2) 0.04664(6) 0.0253 Uiso 1.0
C C1 0.8508(4) 0.12292(18) 0.48227(5) 0.0253 Uiso 1.0
C C2 0.9687(4) 0.21151(14) 0.50911(5) 0.0253 Uiso 1.0
O O1b 0.8622(7) 0.19031(18) 0.54451(5) 0.0253 Uiso 1.0
C C1b 0.9138(3) 0.27398(12) 0.56893(5) 0.0253 Uiso 1.0
C C2b 0.6963(4) 0.27553(17) 0.59353(6) 0.0253 Uiso 1.0
O O2b 1.0915(5) 0.3482(2) 0.56769(12) 0.0253 Uiso 1.0
C C3b 0.7504(4) 0.37466(17) 0.62046(5) 0.0253 Uiso 1.0
C C4b 0.5463(4) 0.36437(18) 0.64871(5) 0.0253 Uiso 1.0
C C5b 0.6060(4) 0.45726(18) 0.67770(5) 0.0253 Uiso 1.0
C C6b 0.4172(4) 0.43711(17) 0.70797(5) 0.0253 Uiso 1.0
C C7b 0.4711(4) 0.53183(17) 0.73647(5) 0.0253 Uiso 1.0
C C8b 0.2816(4) 0.51351(17) 0.76665(5) 0.0253 Uiso 1.0
C C9b 0.3387(4) 0.60998(17) 0.79440(5) 0.0253 Uiso 1.0
C C10b 0.1494(4) 0.59589(17) 0.82460(5) 0.0253 Uiso 1.0
C C11b 0.2189(4) 0.69154(18) 0.85237(5) 0.0253 Uiso 1.0
C C12b 0.0239(4) 0.68485(18) 0.88171(5) 0.0253 Uiso 1.0
C C13b 0.0978(4) 0.78189(18) 0.90881(5) 0.0253 Uiso 1.0
C C14b -0.0893(4) 0.7740(2) 0.93922(6) 0.0253 Uiso 1.0
C C3 0.8825(4) 0.32024(16) 0.50373(5) 0.0253 Uiso 1.0
O O1c 0.8917(4) 0.3460(2) 0.46591(5) 0.0253 Uiso 1.0
C C1c 0.7381(3) 0.41203(11) 0.45531(4) 0.0253 Uiso 1.0
C C2c 0.6198(3) 0.3701(2) 0.41993(5) 0.0253 Uiso 1.0
O O2c 0.6716(6) 0.4834(2) 0.47423(9) 0.0253 Uiso 1.0
C C3c 0.8165(4) 0.3434(2) 0.39366(5) 0.0253 Uiso 1.0
C C4c 0.6949(4) 0.2899(2) 0.35905(5) 0.0253 Uiso 1.0
C C5c 0.8941(4) 0.2735(2) 0.33180(5) 0.0253 Uiso 1.0
C C6c 0.7790(4) 0.2025(2) 0.29950(5) 0.0253 Uiso 1.0
C C7c 0.9822(4) 0.1875(2) 0.27280(5) 0.0253 Uiso 1.0
C C8c 0.8741(4) 0.1217(2) 0.23922(5) 0.0253 Uiso 1.0
C C9c 1.0874(4) 0.0972(2) 0.21578(5) 0.0253 Uiso 1.0
C C10c 0.9937(4) 0.0441(2) 0.17976(5) 0.0253 Uiso 1.0
C C11c 1.2163(4) 0.0329(2) 0.15624(5) 0.0253 Uiso 1.0
C C12c 1.1332(4) -0.0361(2) 0.12217(5) 0.0253 Uiso 1.0
C C13c 1.3597(4) -0.0453(2) 0.09919(5) 0.0253 Uiso 1.0
C C14c 1.2807(4) -0.1087(2) 0.06395(5) 0.0253 Uiso 1.0
C C15c 1.5054(4) -0.1055(2) 0.03949(5) 0.0253 Uiso 1.0
C C16c 1.4357(5) -0.1822(2) 0.00649(6) 0.0253 Uiso 1.0
H H141a 1.6903(12) -0.4398(5) 0.02438(14) 0.0506 Uiso 1.0
H H142a 1.7423(13) -0.5554(4) 0.04134(18) 0.0506 Uiso 1.0
H H143a 1.9040(9) -0.4346(6) 0.05515(18) 0.0506 Uiso 1.0
H H131a 1.4000(10) -0.4368(5) 0.06486(17) 0.0506 Uiso 1.0
H H132a 1.4838(12) -0.5401(4) 0.08542(17) 0.0506 Uiso 1.0
H H121a 1.7991(10) -0.4124(5) 0.11676(17) 0.0506 Uiso 1.0
H H122a 1.7212(12) -0.3084(4) 0.09579(17) 0.0506 Uiso 1.0
H H111a 1.3233(10) -0.3418(5) 0.12285(17) 0.0506 Uiso 1.0
H H112a 1.3935(11) -0.4488(4) 0.14295(17) 0.0506 Uiso 1.0
H H101a 1.7001(10) -0.3294(5) 0.17752(17) 0.0506 Uiso 1.0
H H102a 1.6512(11) -0.2212(4) 0.15582(17) 0.0506 Uiso 1.0
H H91a 1.2468(11) -0.2389(5) 0.17911(17) 0.0506 Uiso 1.0
H H92a 1.2753(11) -0.3543(4) 0.19825(18) 0.0506 Uiso 1.0
H H81a 1.5941(11) -0.2499(5) 0.23622(17) 0.0506 Uiso 1.0
H H82a 1.5561(11) -0.1349(4) 0.21748(18) 0.0506 Uiso 1.0
H H71a 1.1304(10) -0.1678(5) 0.23749(16) 0.0506 Uiso 1.0
H H72a 1.1851(11) -0.2757(4) 0.25864(17) 0.0506 Uiso 1.0
H H61a 1.4957(10) -0.1508(5) 0.29401(17) 0.0506 Uiso 1.0
H H62a 1.4121(12) -0.0454(4) 0.27449(17) 0.0506 Uiso 1.0
H H51a 1.0005(10) -0.0987(5) 0.29753(17) 0.0506 Uiso 1.0
H H52a 1.0896(12) -0.2007(4) 0.31809(17) 0.0506 Uiso 1.0
H H41a 1.3814(10) -0.0641(5) 0.35230(17) 0.0506 Uiso 1.0
H H42a 1.2708(12) 0.0350(4) 0.33304(17) 0.0506 Uiso 1.0
H H31a 0.9663(12) -0.1304(4) 0.37538(18) 0.0506 Uiso 1.0
H H32a 0.8813(10) -0.0197(5) 0.35958(17) 0.0506 Uiso 1.0
H H21a 1.2539(10) 0.0815(5) 0.39684(18) 0.0506 Uiso 1.0
H H22a 1.1934(12) -0.0317(4) 0.41972(16) 0.0506 Uiso 1.0
H H11 0.6799(9) 0.1352(5) 0.47622(18) 0.0506 Uiso 1.0
H H12 0.8398(13) 0.0474(4) 0.49258(17) 0.0506 Uiso 1.0
H H141b -0.2574(9) 0.7786(5) 0.92945(17) 0.0506 Uiso 1.0
H H142b -0.0970(13) 0.7011(4) 0.95109(17) 0.0506 Uiso 1.0
H H143b -0.0364(11) 0.8373(5) 0.95710(15) 0.0506 Uiso 1.0
H H131b 0.1033(13) 0.8542(4) 0.89668(16) 0.0506 Uiso 1.0
H H132b 0.2662(9) 0.7791(6) 0.91871(17) 0.0506 Uiso 1.0
H H121b 0.0124(13) 0.6124(4) 0.89395(17) 0.0506 Uiso 1.0
H H122b -0.1414(9) 0.6893(5) 0.87094(17) 0.0506 Uiso 1.0
H H111b 0.3836(9) 0.6869(6) 0.86326(17) 0.0506 Uiso 1.0
H H112b 0.2316(13) 0.7646(4) 0.84046(17) 0.0506 Uiso 1.0
H H101b -0.0201(9) 0.5973(6) 0.81481(17) 0.0506 Uiso 1.0
H H102b 0.1494(13) 0.5228(4) 0.83605(17) 0.0506 Uiso 1.0
H H91b 0.3344(13) 0.6820(4) 0.78264(17) 0.0506 Uiso 1.0
H H92b 0.5087(9) 0.6121(6) 0.80459(17) 0.0506 Uiso 1.0
H H81b 0.2907(13) 0.4414(4) 0.77816(17) 0.0506 Uiso 1.0
H H82b 0.1105(9) 0.5103(6) 0.75673(17) 0.0506 Uiso 1.0
H H71b 0.4637(13) 0.6047(4) 0.72539(17) 0.0506 Uiso 1.0
H H72b 0.6417(9) 0.5345(6) 0.74657(17) 0.0506 Uiso 1.0
H H61b 0.4267(13) 0.3643(4) 0.71896(17) 0.0506 Uiso 1.0
H H62b 0.2460(9) 0.4340(6) 0.69807(17) 0.0506 Uiso 1.0
H H51b 0.5995(13) 0.5311(4) 0.66715(17) 0.0506 Uiso 1.0
H H52b 0.7772(9) 0.4582(6) 0.68743(17) 0.0506 Uiso 1.0
H H41b 0.3851(9) 0.3701(5) 0.63692(17) 0.0506 Uiso 1.0
H H42b 0.5303(13) 0.2900(4) 0.65986(17) 0.0506 Uiso 1.0
H H31b 0.9147(9) 0.3752(6) 0.63234(17) 0.0506 Uiso 1.0
H H32b 0.7563(13) 0.4460(4) 0.60771(16) 0.0506 Uiso 1.0
H H21b 0.5461(9) 0.2815(5) 0.57900(16) 0.0506 Uiso 1.0
H H22b 0.6634(12) 0.2042(4) 0.60665(16) 0.0506 Uiso 1.0
H H21 1.1545(8) 0.2206(6) 0.50940(19) 0.0506 Uiso 1.0
H H161c 1.3654(11) -0.2596(4) 0.01403(18) 0.0506 Uiso 1.0
H H162c 1.3083(10) -0.1533(5) -0.00790(16) 0.0506 Uiso 1.0
H H163c 1.5876(9) -0.1840(6) -0.00844(16) 0.0506 Uiso 1.0
H H151c 1.6430(10) -0.1309(5) 0.05273(16) 0.0506 Uiso 1.0
H H152c 1.5635(12) -0.0270(4) 0.03190(18) 0.0506 Uiso 1.0
H H141c 1.1527(10) -0.0731(5) 0.05204(17) 0.0506 Uiso 1.0
H H142c 1.2079(11) -0.1884(4) 0.06875(18) 0.0506 Uiso 1.0
H H131c 1.4724(11) -0.0861(5) 0.11244(16) 0.0506 Uiso 1.0
H H132c 1.4509(11) 0.0317(4) 0.09422(18) 0.0506 Uiso 1.0
H H121c 1.0159(11) 0.0013(5) 0.10862(16) 0.0506 Uiso 1.0
H H122c 1.0476(11) -0.1128(4) 0.12847(18) 0.0506 Uiso 1.0
H H111c 1.3337(11) -0.0047(5) 0.16976(16) 0.0506 Uiso 1.0
H H112c 1.3036(11) 0.1092(4) 0.14982(18) 0.0506 Uiso 1.0
H H101c 0.8905(11) 0.0928(4) 0.16811(17) 0.0506 Uiso 1.0
H H102c 0.8910(10) -0.0317(5) 0.18319(18) 0.0506 Uiso 1.0
H H91c 1.1770(12) 0.0446(4) 0.22821(17) 0.0506 Uiso 1.0
H H92c 1.2056(10) 0.1688(5) 0.21183(18) 0.0506 Uiso 1.0
H H81c 0.7716(11) 0.1668(5) 0.22583(16) 0.0506 Uiso 1.0
H H82c 0.7677(10) 0.0496(5) 0.24600(18) 0.0506 Uiso 1.0
H H71c 1.1019(11) 0.1462(5) 0.28425(17) 0.0506 Uiso 1.0
H H72c 1.0727(11) 0.2628(4) 0.26596(18) 0.0506 Uiso 1.0
H H61c 0.6545(11) 0.2408(5) 0.28789(17) 0.0506 Uiso 1.0
H H62c 0.6945(11) 0.1275(4) 0.30746(18) 0.0506 Uiso 1.0
H H51c 1.0191(11) 0.2351(5) 0.34327(17) 0.0506 Uiso 1.0
H H52c 0.9790(11) 0.3482(4) 0.32371(17) 0.0506 Uiso 1.0
H H41c 0.5872(11) 0.3399(4) 0.34916(17) 0.0506 Uiso 1.0
H H42c 0.5908(10) 0.2156(5) 0.36405(18) 0.0506 Uiso 1.0
H H31c 0.9336(10) 0.4140(5) 0.38829(18) 0.0506 Uiso 1.0
H H32c 0.9113(12) 0.2901(4) 0.40468(17) 0.0506 Uiso 1.0
H H21c 0.4932(10) 0.3008(5) 0.42348(18) 0.0506 Uiso 1.0
H H22c 0.5361(12) 0.4291(4) 0.41003(17) 0.0506 Uiso 1.0
H H31 0.9928(10) 0.3819(5) 0.51761(16) 0.0506 Uiso 1.0
H H32 0.7076(9) 0.3143(6) 0.51250(18) 0.0506 Uiso 1.0

loop_
_atom_type_symbol
_atom_type_scat_dispersion_real
_atom_type_scat_dispersion_imag
_atom_type_scat_source
O 0.000 0.000 International_Tables_Vol_C
C 0.000 0.000 International_Tables_Vol_C
H 0.000 0.000 International_Tables_Vol_C

loop_
_geom_angle_atom_site_label_1
_geom_angle_atom_site_label_2
_geom_angle_atom_site_label_3
_geom_angle_site_symmetry_1
_geom_angle_site_symmetry_3
_geom_angle
_geom_angle_publ_flag
C1a O1a C1 1_555 1_555 117.1(2) n
O1a C1a C2a 1_555 1_555 110.55(17) n
O1a C1a O2a 1_555 1_555 124.1(3) n
C2a C1a O2a 1_555 1_555 124.7(3) n
C1a C2a C3a 1_555 1_555 110.65(16) n
C1a C2a H21a 1_555 1_555 109.1(4) n
C1a C2a H22a 1_555 1_555 109.1(4) n
C3a C2a H21a 1_555 1_555 109.4(4) n
C3a C2a H22a 1_555 1_555 109.4(4) n
H21a C2a H22a 1_555 1_555 109.1(5) n
C2a C3a C4a 1_555 1_555 110.29(16) n
C2a C3a H31a 1_555 1_555 109.3(4) n
C2a C3a H32a 1_555 1_555 109.3(4) n
C4a C3a H31a 1_555 1_555 109.4(4) n
C4a C3a H32a 1_555 1_555 109.2(4) n
H31a C3a H32a 1_555 1_555 109.4(5) n
C3a C4a C5a 1_555 1_555 110.35(16) n
C3a C4a H41a 1_555 1_555 109.3(4) n
C3a C4a H42a 1_555 1_555 109.2(4) n
C5a C4a H41a 1_555 1_555 109.3(4) n
C5a C4a H42a 1_555 1_555 109.3(4) n
H41a C4a H42a 1_555 1_555 109.4(5) n
C4a C5a C6a 1_555 1_555 110.83(16) n
C4a C5a H51a 1_555 1_555 109.1(4) n
C4a C5a H52a 1_555 1_555 109.3(4) n
C6a C5a H51a 1_555 1_555 109.0(4) n
C6a C5a H52a 1_555 1_555 109.3(4) n
H51a C5a H52a 1_555 1_555 109.3(5) n
C5a C6a C7a 1_555 1_555 109.69(16) n
C5a C6a H61a 1_555 1_555 109.5(4) n
C5a C6a H62a 1_555 1_555 109.3(4) n
C7a C6a H61a 1_555 1_555 109.5(4) n
C7a C6a H62a 1_555 1_555 109.3(4) n
H61a C6a H62a 1_555 1_555 109.5(5) n
C6a C7a C8a 1_555 1_555 111.15(16) n
C6a C7a H71a 1_555 1_555 109.1(4) n
C6a C7a H72a 1_555 1_555 109.3(4) n
C8a C7a H71a 1_555 1_555 108.9(4) n
C8a C7a H72a 1_555 1_555 109.2(4) n
H71a C7a H72a 1_555 1_555 109.2(5) n
C7a C8a C9a 1_555 1_555 109.33(15) n
C7a C8a H81a 1_555 1_555 109.5(4) n
C7a C8a H82a 1_555 1_555 109.5(4) n
C9a C8a H81a 1_555 1_555 109.4(4) n
C9a C8a H82a 1_555 1_555 109.5(4) n
H81a C8a H82a 1_555 1_555 109.6(5) n
C8a C9a C10a 1_555 1_555 111.03(16) n
C8a C9a H91a 1_555 1_555 109.0(4) n
C8a C9a H92a 1_555 1_555 109.4(4) n
C10a C9a H91a 1_555 1_555 109.0(4) n
C10a C9a H92a 1_555 1_555 109.2(4) n
H91a C9a H92a 1_555 1_555 109.3(5) n
C9a C10a C11a 1_555 1_555 109.25(16) n
C9a C10a H101a 1_555 1_555 109.5(4) n
C9a C10a H102a 1_555 1_555 109.5(4) n
C11a C10a H101a 1_555 1_555 109.5(4) n
C11a C10a H102a 1_555 1_555 109.5(4) n
H101a C10a H102a 1_555 1_555 109.5(5) n
C10a C11a C12a 1_555 1_555 110.84(16) n
C10a C11a H111a 1_555 1_555 109.1(4) n
C10a C11a H112a 1_555 1_555 109.3(4) n
C12a C11a H111a 1_555 1_555 109.1(4) n
C12a C11a H112a 1_555 1_555 109.2(4) n
H111a C11a H112a 1_555 1_555 109.3(5) n
C11a C12a C13a 1_555 1_555 109.57(16) n
C11a C12a H121a 1_555 1_555 109.4(4) n
C11a C12a H122a 1_555 1_555 109.5(4) n
C13a C12a H121a 1_555 1_555 109.4(4) n
C13a C12a H122a 1_555 1_555 109.5(4) n
H121a C12a H122a 1_555 1_555 109.4(5) n
C12a C13a C14a 1_555 1_555 110.31(16) n
C12a C13a H131a 1_555 1_555 109.4(4) n
C12a C13a H132a 1_555 1_555 109.2(4) n
C14a C13a H131a 1_555 1_555 109.3(4) n
C14a C13a H132a 1_555 1_555 109.3(4) n
H131a C13a H132a 1_555 1_555 109.3(5) n
C13a C14a H141a 1_555 1_555 109.5(4) n
C13a C14a H142a 1_555 1_555 109.4(4) n
C13a C14a H143a 1_555 1_555 109.5(4) n
H141a C14a H142a 1_555 1_555 109.4(6) n
H141a C14a H143a 1_555 1_555 109.4(6) n
H142a C14a H143a 1_555 1_555 109.5(6) n
O1a C1 C2 1_555 1_555 109.20(18) n
O1a C1 H11 1_555 1_555 109.7(4) n
O1a C1 H12 1_555 1_555 109.4(4) n
C2 C1 H11 1_555 1_555 109.6(4) n
C2 C1 H12 1_555 1_555 109.5(4) n
H11 C1 H12 1_555 1_555 109.5(6) n
C1 C2 O1b 1_555 1_555 110.77(17) n
C1 C2 C3 1_555 1_555 111.03(17) n
C1 C2 H21 1_555 1_555 112.4(4) n
O1b C2 C3 1_555 1_555 97.63(18) n
O1b C2 H21 1_555 1_555 112.0(5) n
C3 C2 H21 1_555 1_555 112.2(4) n
C2 O1b C1b 1_555 1_555 116.3(2) n
O1b C1b C2b 1_555 1_555 110.52(19) n
O1b C1b O2b 1_555 1_555 124.1(3) n
C2b C1b O2b 1_555 1_555 124.3(2) n
C1b C2b C3b 1_555 1_555 110.65(15) n
C1b C2b H21b 1_555 1_555 109.1(4) n
C1b C2b H22b 1_555 1_555 109.1(4) n
C3b C2b H21b 1_555 1_555 109.4(4) n
C3b C2b H22b 1_555 1_555 109.3(4) n
H21b C2b H22b 1_555 1_555 109.3(5) n
C2b C3b C4b 1_555 1_555 109.73(16) n
C2b C3b H31b 1_555 1_555 109.3(4) n
C2b C3b H32b 1_555 1_555 109.4(4) n
C4b C3b H31b 1_555 1_555 109.4(4) n
C4b C3b H32b 1_555 1_555 109.5(4) n
H31b C3b H32b 1_555 1_555 109.5(6) n
C3b C4b C5b 1_555 1_555 110.93(16) n
C3b C4b H41b 1_555 1_555 108.9(4) n
C3b C4b H42b 1_555 1_555 109.4(4) n
C5b C4b H41b 1_555 1_555 109.0(4) n
C5b C4b H42b 1_555 1_555 109.3(4) n
H41b C4b H42b 1_555 1_555 109.3(6) n
C4b C5b C6b 1_555 1_555 110.03(16) n
C4b C5b H51b 1_555 1_555 109.3(4) n
C4b C5b H52b 1_555 1_555 109.4(4) n
C6b C5b H51b 1_555 1_555 109.4(4) n
C6b C5b H52b 1_555 1_555 109.3(4) n
H51b C5b H52b 1_555 1_555 109.3(6) n
C5b C6b C7b 1_555 1_555 110.22(16) n
C5b C6b H61b 1_555 1_555 109.4(4) n
C5b C6b H62b 1_555 1_555 109.2(4) n
C7b C6b H61b 1_555 1_555 109.5(4) n
C7b C6b H62b 1_555 1_555 109.2(4) n
H61b C6b H62b 1_555 1_555 109.3(6) n
C6b C7b C8b 1_555 1_555 110.76(16) n
C6b C7b H71b 1_555 1_555 109.4(4) n
C6b C7b H72b 1_555 1_555 109.2(4) n
C8b C7b H71b 1_555 1_555 109.2(4) n
C8b C7b H72b 1_555 1_555 109.0(4) n
H71b C7b H72b 1_555 1_555 109.2(6) n
C7b C8b C9b 1_555 1_555 109.47(16) n
C7b C8b H81b 1_555 1_555 109.5(4) n
C7b C8b H82b 1_555 1_555 109.4(4) n
C9b C8b H81b 1_555 1_555 109.5(4) n
C9b C8b H82b 1_555 1_555 109.4(4) n
H81b C8b H82b 1_555 1_555 109.5(6) n
C8b C9b C10b 1_555 1_555 110.98(16) n
C8b C9b H91b 1_555 1_555 109.2(4) n
C8b C9b H92b 1_555 1_555 109.2(4) n
C10b C9b H91b 1_555 1_555 109.2(4) n
C10b C9b H92b 1_555 1_555 109.0(4) n
H91b C9b H92b 1_555 1_555 109.2(6) n
C9b C10b C11b 1_555 1_555 109.23(16) n
C9b C10b H101b 1_555 1_555 109.5(4) n
C9b C10b H102b 1_555 1_555 109.6(4) n
C11b C10b H101b 1_555 1_555 109.4(4) n
C11b C10b H102b 1_555 1_555 109.5(4) n
H101b C10b H102b 1_555 1_555 109.6(6) n
C10b C11b C12b 1_555 1_555 110.76(16) n
C10b C11b H111b 1_555 1_555 109.2(4) n
C10b C11b H112b 1_555 1_555 109.3(4) n
C12b C11b H111b 1_555 1_555 109.1(4) n
C12b C11b H112b 1_555 1_555 109.3(4) n
H111b C11b H112b 1_555 1_555 109.3(6) n
C11b C12b C13b 1_555 1_555 109.42(16) n
C11b C12b H121b 1_555 1_555 109.5(4) n
C11b C12b H122b 1_555 1_555 109.4(4) n
C13b C12b H121b 1_555 1_555 109.5(4) n
C13b C12b H122b 1_555 1_555 109.4(4) n
H121b C12b H122b 1_555 1_555 109.5(6) n
C12b C13b C14b 1_555 1_555 110.24(17) n
C12b C13b H131b 1_555 1_555 109.3(4) n
C12b C13b H132b 1_555 1_555 109.2(4) n
C14b C13b H131b 1_555 1_555 109.5(4) n
C14b C13b H132b 1_555 1_555 109.2(4) n
H131b C13b H132b 1_555 1_555 109.4(6) n
C13b C14b H141b 1_555 1_555 109.4(4) n
C13b C14b H142b 1_555 1_555 109.5(4) n
C13b C14b H143b 1_555 1_555 109.4(4) n
H141b C14b H142b 1_555 1_555 109.6(6) n
H141b C14b H143b 1_555 1_555 109.5(6) n
H142b C14b H143b 1_555 1_555 109.4(5) n
C2 C3 O1c 1_555 1_555 110.59(18) n
C2 C3 H31 1_555 1_555 109.4(4) n
C2 C3 H32 1_555 1_555 109.2(4) n
O1c C3 H31 1_555 1_555 109.1(4) n
O1c C3 H32 1_555 1_555 109.3(4) n
H31 C3 H32 1_555 1_555 109.3(5) n
C3 O1c C1c 1_555 1_555 116.4(2) n
O1c C1c C2c 1_555 1_555 110.87(16) n
O1c C1c O2c 1_555 1_555 123.9(2) n
C2c C1c O2c 1_555 1_555 124.1(2) n
C1c C2c C3c 1_555 1_555 110.25(14) n
C1c C2c H21c 1_555 1_555 109.3(4) n
C1c C2c H22c 1_555 1_555 109.2(4) n
C3c C2c H21c 1_555 1_555 109.4(4) n
C3c C2c H22c 1_555 1_555 109.3(4) n
H21c C2c H22c 1_555 1_555 109.3(5) n
C2c C3c C4c 1_555 1_555 110.47(15) n
C2c C3c H31c 1_555 1_555 109.4(4) n
C2c C3c H32c 1_555 1_555 109.0(4) n
C4c C3c H31c 1_555 1_555 109.4(4) n
C4c C3c H32c 1_555 1_555 109.1(4) n
H31c C3c H32c 1_555 1_555 109.4(5) n
C3c C4c C5c 1_555 1_555 109.96(15) n
C3c C4c H41c 1_555 1_555 109.4(4) n
C3c C4c H42c 1_555 1_555 109.4(4) n
C5c C4c H41c 1_555 1_555 109.3(4) n
C5c C4c H42c 1_555 1_555 109.3(4) n
H41c C4c H42c 1_555 1_555 109.5(5) n
C4c C5c C6c 1_555 1_555 110.69(16) n
C4c C5c H51c 1_555 1_555 109.1(4) n
C4c C5c H52c 1_555 1_555 109.2(4) n
C6c C5c H51c 1_555 1_555 109.3(4) n
C6c C5c H52c 1_555 1_555 109.2(4) n
H51c C5c H52c 1_555 1_555 109.3(5) n
C5c C6c C7c 1_555 1_555 109.46(15) n
C5c C6c H61c 1_555 1_555 109.5(4) n
C5c C6c H62c 1_555 1_555 109.4(4) n
C7c C6c H61c 1_555 1_555 109.4(4) n
C7c C6c H62c 1_555 1_555 109.5(4) n
H61c C6c H62c 1_555 1_555 109.6(5) n
C6c C7c C8c 1_555 1_555 111.31(15) n
C6c C7c H71c 1_555 1_555 108.9(4) n
C6c C7c H72c 1_555 1_555 109.2(4) n
C8c C7c H71c 1_555 1_555 109.0(4) n
C8c C7c H72c 1_555 1_555 109.0(4) n
H71c C7c H72c 1_555 1_555 109.3(5) n
C7c C8c C9c 1_555 1_555 108.69(15) n
C7c C8c H81c 1_555 1_555 109.7(4) n
C7c C8c H82c 1_555 1_555 109.7(4) n
C9c C8c H81c 1_555 1_555 109.6(4) n
C9c C8c H82c 1_555 1_555 109.6(4) n
H81c C8c H82c 1_555 1_555 109.6(5) n
C8c C9c C10c 1_555 1_555 111.39(15) n
C8c C9c H91c 1_555 1_555 109.1(4) n
C8c C9c H92c 1_555 1_555 109.1(4) n
C10c C9c H91c 1_555 1_555 108.9(4) n
C10c C9c H92c 1_555 1_555 109.0(4) n
H91c C9c H92c 1_555 1_555 109.3(5) n
C9c C10c C11c 1_555 1_555 108.82(15) n
C9c C10c H101c 1_555 1_555 109.5(4) n
C9c C10c H102c 1_555 1_555 109.7(4) n
C11c C10c H101c 1_555 1_555 109.5(4) n
C11c C10c H102c 1_555 1_555 109.6(4) n
H101c C10c H102c 1_555 1_555 109.7(5) n
C10c C11c C12c 1_555 1_555 110.66(15) n
C10c C11c H111c 1_555 1_555 109.2(4) n
C10c C11c H112c 1_555 1_555 109.2(4) n
C12c C11c H111c 1_555 1_555 109.3(4) n
C12c C11c H112c 1_555 1_555 109.2(4) n
H111c C11c H112c 1_555 1_555 109.3(5) n
C11c C12c C13c 1_555 1_555 109.35(15) n
C11c C12c H121c 1_555 1_555 109.4(4) n
C11c C12c H122c 1_555 1_555 109.5(4) n
C13c C12c H121c 1_555 1_555 109.5(4) n
C13c C12c H122c 1_555 1_555 109.4(4) n
H121c C12c H122c 1_555 1_555 109.6(5) n
C12c C13c C14c 1_555 1_555 110.53(15) n
C12c C13c H131c 1_555 1_555 109.1(4) n
C12c C13c H132c 1_555 1_555 109.2(4) n
C14c C13c H131c 1_555 1_555 109.3(4) n
C14c C13c H132c 1_555 1_555 109.4(4) n
H131c C13c H132c 1_555 1_555 109.3(5) n
C13c C14c C15c 1_555 1_555 109.91(16) n
C13c C14c H141c 1_555 1_555 109.3(4) n
C13c C14c H142c 1_555 1_555 109.4(4) n
C15c C14c H141c 1_555 1_555 109.5(4) n
C15c C14c H142c 1_555 1_555 109.4(4) n
H141c C14c H142c 1_555 1_555 109.4(5) n
C14c C15c C16c 1_555 1_555 110.13(17) n
C14c C15c H151c 1_555 1_555 109.4(4) n
C14c C15c H152c 1_555 1_555 109.4(4) n
C16c C15c H151c 1_555 1_555 109.3(4) n
C16c C15c H152c 1_555 1_555 109.3(4) n
H151c C15c H152c 1_555 1_555 109.3(5) n
C15c C16c H161c 1_555 1_555 109.5(4) n
C15c C16c H162c 1_555 1_555 109.6(4) n
C15c C16c H163c 1_555 1_555 109.4(4) n
H161c C16c H162c 1_555 1_555 109.4(5) n
H161c C16c H163c 1_555 1_555 109.5(6) n
H162c C16c H163c 1_555 1_555 109.4(5) n

loop_
_geom_bond_atom_site_label_1
_geom_bond_atom_site_label_2
_geom_bond_site_symmetry_2
_geom_bond_distance
_geom_bond_publ_flag
O1a C1a 1_555 1.327(3) n
O1a C1 1_555 1.458(3) n
C1a O1a 1_555 1.327(3) n
C1a C2a 1_555 1.501(3) n
C1a O2a 1_555 1.200(3) n
C2a C1a 1_555 1.501(3) n
C2a C3a 1_555 1.524(3) n
C2a H21a 1_555 1.000(6) n
C2a H22a 1_555 1.001(7) n
O2a C1a 1_555 1.200(3) n
C3a C2a 1_555 1.524(3) n
C3a C4a 1_555 1.525(3) n
C3a H31a 1_555 1.000(6) n
C3a H32a 1_555 1.000(6) n
C4a C3a 1_555 1.525(3) n
C4a C5a 1_555 1.524(3) n
C4a H41a 1_555 1.001(6) n
C4a H42a 1_555 1.000(6) n
C5a C4a 1_555 1.524(3) n
C5a C6a 1_555 1.524(3) n
C5a H51a 1_555 1.000(6) n
C5a H52a 1_555 0.999(6) n
C6a C5a 1_555 1.524(3) n
C6a C7a 1_555 1.523(3) n
C6a H61a 1_555 1.000(6) n
C6a H62a 1_555 1.000(6) n
C7a C6a 1_555 1.523(3) n
C7a C8a 1_555 1.522(3) n
C7a H71a 1_555 1.000(7) n
C7a H72a 1_555 0.999(6) n
C8a C7a 1_555 1.522(3) n
C8a C9a 1_555 1.521(3) n
C8a H81a 1_555 1.000(7) n
C8a H82a 1_555 1.000(6) n
C9a C8a 1_555 1.521(3) n
C9a C10a 1_555 1.520(3) n
C9a H91a 1_555 1.000(7) n
C9a H92a 1_555 0.999(6) n
C10a C9a 1_555 1.520(3) n
C10a C11a 1_555 1.522(3) n
C10a H101a 1_555 1.000(7) n
C10a H102a 1_555 1.001(6) n
C11a C10a 1_555 1.522(3) n
C11a C12a 1_555 1.520(3) n
C11a H111a 1_555 1.000(6) n
C11a H112a 1_555 1.000(6) n
C12a C11a 1_555 1.520(3) n
C12a C13a 1_555 1.522(3) n
C12a H121a 1_555 1.000(6) n
C12a H122a 1_555 1.000(6) n
C13a C12a 1_555 1.522(3) n
C13a C14a 1_555 1.520(3) n
C13a H131a 1_555 1.000(6) n
C13a H132a 1_555 1.001(6) n
C14a C13a 1_555 1.520(3) n
C14a H141a 1_555 1.000(6) n
C14a H142a 1_555 1.000(6) n
C14a H143a 1_555 1.000(5) n
C1 O1a 1_555 1.458(3) n
C1 C2 1_555 1.498(3) n
C1 H11 1_555 0.999(6) n
C1 H12 1_555 1.001(6) n
C2 C1 1_555 1.498(3) n
C2 O1b 1_555 1.457(3) n
C2 C3 1_555 1.500(3) n
C2 H21 1_555 1.000(5) n
O1b C2 1_555 1.457(3) n
O1b C1b 1_555 1.329(3) n
C1b O1b 1_555 1.329(3) n
C1b C2b 1_555 1.501(3) n
C1b O2b 1_555 1.200(3) n
C2b C1b 1_555 1.501(3) n
C2b C3b 1_555 1.524(3) n
C2b H21b 1_555 1.000(6) n
C2b H22b 1_555 1.000(6) n
O2b C1b 1_555 1.200(3) n
C3b C2b 1_555 1.524(3) n
C3b C4b 1_555 1.524(3) n
C3b H31b 1_555 1.001(6) n
C3b H32b 1_555 1.001(6) n
C4b C3b 1_555 1.524(3) n
C4b C5b 1_555 1.524(3) n
C4b H41b 1_555 1.000(6) n
C4b H42b 1_555 0.999(6) n
C5b C4b 1_555 1.524(3) n
C5b C6b 1_555 1.524(3) n
C5b H51b 1_555 1.001(6) n
C5b H52b 1_555 1.001(6) n
C6b C5b 1_555 1.524(3) n
C6b C7b 1_555 1.524(3) n
C6b H61b 1_555 0.999(6) n
C6b H62b 1_555 1.000(6) n
C7b C6b 1_555 1.524(3) n
C7b C8b 1_555 1.523(3) n
C7b H71b 1_555 0.999(6) n
C7b H72b 1_555 1.000(6) n
C8b C7b 1_555 1.523(3) n
C8b C9b 1_555 1.522(3) n
C8b H81b 1_555 1.000(6) n
C8b H82b 1_555 0.999(6) n
C9b C8b 1_555 1.522(3) n
C9b C10b 1_555 1.521(3) n
C9b H91b 1_555 0.999(6) n
C9b H92b 1_555 1.000(6) n
C10b C9b 1_555 1.521(3) n
C10b C11b 1_555 1.521(3) n
C10b H101b 1_555 1.000(6) n
C10b H102b 1_555 1.001(6) n
C11b C10b 1_555 1.521(3) n
C11b C12b 1_555 1.519(3) n
C11b H111b 1_555 1.000(6) n
C11b H112b 1_555 0.999(6) n
C12b C11b 1_555 1.519(3) n
C12b C13b 1_555 1.520(3) n
C12b H121b 1_555 1.000(6) n
C12b H122b 1_555 1.001(6) n
C13b C12b 1_555 1.520(3) n
C13b C14b 1_555 1.519(3) n
C13b H131b 1_555 1.000(6) n
C13b H132b 1_555 0.999(6) n
C14b C13b 1_555 1.519(3) n
C14b H141b 1_555 1.000(6) n
C14b H142b 1_555 1.000(6) n
C14b H143b 1_555 1.000(6) n
C3 C2 1_555 1.500(3) n
C3 O1c 1_555 1.459(3) n
C3 H31 1_555 1.000(6) n
C3 H32 1_555 0.999(5) n
O1c C3 1_555 1.459(3) n
O1c C1c 1_555 1.331(3) n
C1c O1c 1_555 1.331(3) n
C1c C2c 1_555 1.502(2) n
C1c O2c 1_555 1.202(3) n
C2c C1c 1_555 1.502(2) n
C2c C3c 1_555 1.521(3) n
C2c H21c 1_555 1.000(6) n
C2c H22c 1_555 1.000(7) n
O2c C1c 1_555 1.202(3) n
C3c C2c 1_555 1.521(3) n
C3c C4c 1_555 1.522(3) n
C3c H31c 1_555 0.999(6) n
C3c H32c 1_555 1.000(7) n
C4c C3c 1_555 1.522(3) n
C4c C5c 1_555 1.521(3) n
C4c H41c 1_555 0.999(7) n
C4c H42c 1_555 0.999(6) n
C5c C4c 1_555 1.521(3) n
C5c C6c 1_555 1.522(3) n
C5c H51c 1_555 1.000(7) n
C5c H52c 1_555 0.999(6) n
C6c C5c 1_555 1.522(3) n
C6c C7c 1_555 1.520(3) n
C6c H61c 1_555 1.000(7) n
C6c H62c 1_555 0.999(6) n
C7c C6c 1_555 1.520(3) n
C7c C8c 1_555 1.521(3) n
C7c H71c 1_555 1.000(7) n
C7c H72c 1_555 1.000(6) n
C8c C7c 1_555 1.521(3) n
C8c C9c 1_555 1.519(3) n
C8c H81c 1_555 0.999(7) n
C8c H82c 1_555 1.000(6) n
C9c C8c 1_555 1.519(3) n
C9c C10c 1_555 1.518(3) n
C9c H91c 1_555 1.000(7) n
C9c H92c 1_555 1.000(6) n
C10c C9c 1_555 1.518(3) n
C10c C11c 1_555 1.520(3) n
C10c H101c 1_555 1.000(7) n
C10c H102c 1_555 1.000(6) n
C11c C10c 1_555 1.520(3) n
C11c C12c 1_555 1.519(3) n
C11c H111c 1_555 1.000(7) n
C11c H112c 1_555 1.000(6) n
C12c C11c 1_555 1.519(3) n
C12c C13c 1_555 1.520(3) n
C12c H121c 1_555 0.999(7) n
C12c H122c 1_555 1.000(6) n
C13c C12c 1_555 1.520(3) n
C13c C14c 1_555 1.521(3) n
C13c H131c 1_555 1.001(7) n
C13c H132c 1_555 1.000(6) n
C14c C13c 1_555 1.521(3) n
C14c C15c 1_555 1.522(3) n
C14c H141c 1_555 1.000(7) n
C14c H142c 1_555 1.000(6) n
C15c C14c 1_555 1.522(3) n
C15c C16c 1_555 1.521(3) n
C15c H151c 1_555 1.001(6) n
C15c H152c 1_555 1.000(6) n
C16c C15c 1_555 1.521(3) n
C16c H161c 1_555 1.000(6) n
C16c H162c 1_555 1.000(7) n
C16c H163c 1_555 1.001(6) n
H141a C14a 1_555 1.000(6) n
H142a C14a 1_555 1.000(6) n
H143a C14a 1_555 1.000(5) n
H131a C13a 1_555 1.000(6) n
H132a C13a 1_555 1.001(6) n
H121a C12a 1_555 1.000(6) n
H122a C12a 1_555 1.000(6) n
H111a C11a 1_555 1.000(6) n
H112a C11a 1_555 1.000(6) n
H101a C10a 1_555 1.000(7) n
H102a C10a 1_555 1.001(6) n
H91a C9a 1_555 1.000(7) n
H92a C9a 1_555 0.999(6) n
H81a C8a 1_555 1.000(7) n
H82a C8a 1_555 1.000(6) n
H71a C7a 1_555 1.000(7) n
H72a C7a 1_555 0.999(6) n
H61a C6a 1_555 1.000(6) n
H62a C6a 1_555 1.000(6) n
H51a C5a 1_555 1.000(6) n
H52a C5a 1_555 0.999(6) n
H41a C4a 1_555 1.001(6) n
H42a C4a 1_555 1.000(6) n
H31a C3a 1_555 1.000(6) n
H32a C3a 1_555 1.000(6) n
H21a C2a 1_555 1.000(6) n
H22a C2a 1_555 1.001(7) n
H11 C1 1_555 0.999(6) n
H12 C1 1_555 1.001(6) n
H141b C14b 1_555 1.000(6) n
H142b C14b 1_555 1.000(6) n
H143b C14b 1_555 1.000(6) n
H131b C13b 1_555 1.000(6) n
H132b C13b 1_555 0.999(6) n
H121b C12b 1_555 1.000(6) n
H122b C12b 1_555 1.001(6) n
H111b C11b 1_555 1.000(6) n
H112b C11b 1_555 0.999(6) n
H101b C10b 1_555 1.000(6) n
H102b C10b 1_555 1.001(6) n
H91b C9b 1_555 0.999(6) n
H92b C9b 1_555 1.000(6) n
H81b C8b 1_555 1.000(6) n
H82b C8b 1_555 0.999(6) n
H71b C7b 1_555 0.999(6) n
H72b C7b 1_555 1.000(6) n
H61b C6b 1_555 0.999(6) n
H62b C6b 1_555 1.000(6) n
H51b C5b 1_555 1.001(6) n
H52b C5b 1_555 1.001(6) n
H41b C4b 1_555 1.000(6) n
H42b C4b 1_555 0.999(6) n
H31b C3b 1_555 1.001(6) n
H32b C3b 1_555 1.001(6) n
H21b C2b 1_555 1.000(6) n
H22b C2b 1_555 1.000(6) n
H21 C2 1_555 1.000(5) n
H161c C16c 1_555 1.000(6) n
H162c C16c 1_555 1.000(7) n
H163c C16c 1_555 1.001(6) n
H151c C15c 1_555 1.001(6) n
H152c C15c 1_555 1.000(6) n
H141c C14c 1_555 1.000(7) n
H142c C14c 1_555 1.000(6) n
H131c C13c 1_555 1.001(7) n
H132c C13c 1_555 1.000(6) n
H121c C12c 1_555 0.999(7) n
H122c C12c 1_555 1.000(6) n
H111c C11c 1_555 1.000(7) n
H112c C11c 1_555 1.000(6) n
H101c C10c 1_555 1.000(7) n
H102c C10c 1_555 1.000(6) n
H91c C9c 1_555 1.000(7) n
H92c C9c 1_555 1.000(6) n
H81c C8c 1_555 0.999(7) n
H82c C8c 1_555 1.000(6) n
H71c C7c 1_555 1.000(7) n
H72c C7c 1_555 1.000(6) n
H61c C6c 1_555 1.000(7) n
H62c C6c 1_555 0.999(6) n
H51c C5c 1_555 1.000(7) n
H52c C5c 1_555 0.999(6) n
H41c C4c 1_555 0.999(7) n
H42c C4c 1_555 0.999(6) n
H31c C3c 1_555 0.999(6) n
H32c C3c 1_555 1.000(7) n
H21c C2c 1_555 1.000(6) n
H22c C2c 1_555 1.000(7) n
H31 C3 1_555 1.000(6) n
H32 C3 1_555 0.999(5) n
